data_2237950
loop_
_publ_author_name
'Seethalakshmi, T.'
'Venkatesan, P.'
'Nallu, M.'
'Lynch, Daniel E.'
'Thamotharan, S.'

_publ_section_title
;
 1-Allyl-2-aminopyridin-1-ium bromide
;
_journal_coeditor_code LH5611
_journal_issue 6
_journal_name_full 'Acta Crystallographica Section E'
_journal_page_first o884
_journal_paper_doi 10.1107/S1600536813012452
_journal_volume 69
_journal_year 2013
_chemical_formula_iupac 'C8 H11 N2 +, Br -'
_chemical_formula_moiety 'C8 H11 N2 +, Br -'
_chemical_formula_sum 'C8 H11 Br N2'
_chemical_formula_weight 215.10
_chemical_name_systematic
;
1-Allyl-2-aminopyridin-1-ium bromide
;
_space_group_IT_number 33
_symmetry_cell_setting orthorhombic
_symmetry_space_group_name_Hall 'P 2c -2n'
_symmetry_space_group_name_H-M 'P n a 21'
_atom_sites_solution_hydrogens geom
_atom_sites_solution_primary direct
_atom_sites_solution_secondary difmap
_audit_creation_method SHELXL-97
_cell_angle_alpha 90.00
_cell_angle_beta 90.00
_cell_angle_gamma 90.00
_cell_formula_units_Z 4
_cell_length_a 7.8205(2)
_cell_length_b 13.3560(3)
_cell_length_c 8.5621(2)
_cell_measurement_reflns_used 1211
_cell_measurement_temperature 120(2)
_cell_measurement_theta_max 27.48
_cell_measurement_theta_min 2.91
_cell_volume 894.32(4)
_computing_cell_refinement 'DENZO (Otwinowski & Minor, 1997)'
_computing_data_collection 'COLLECT (Nonius, 1998)'
_computing_data_reduction 'DENZO (Otwinowski & Minor, 1997)'
_computing_molecular_graphics 'PLATON (Spek, 2009)'
_computing_publication_material 'SHELXL97 (Sheldrick, 2008)'
_computing_structure_refinement 'SHELXL97 (Sheldrick, 2008)'
_computing_structure_solution 'SIR92 (Altomare <i>et al.</i>, 1994)'
_diffrn_ambient_temperature 120(2)
_diffrn_detector_area_resol_mean 9.091
_diffrn_measured_fraction_theta_full 0.998
_diffrn_measured_fraction_theta_max 0.998
_diffrn_measurement_device_type 'Bruker--Nonius 95mm CCD camera on \k-goniostat'
_diffrn_measurement_method '\f and \w'
_diffrn_radiation_monochromator graphite
_diffrn_radiation_source 'Bruker-Nonius FR591 rotating anode'
_diffrn_radiation_type MoK\a
_diffrn_radiation_wavelength 0.71073
_diffrn_reflns_av_R_equivalents 0.0582
_diffrn_reflns_av_sigmaI/netI 0.0272
_diffrn_reflns_limit_h_max 10
_diffrn_reflns_limit_h_min -10
_diffrn_reflns_limit_k_max 17
_diffrn_reflns_limit_k_min -17
_diffrn_reflns_limit_l_max 11
_diffrn_reflns_limit_l_min -10
_diffrn_reflns_number 14540
_diffrn_reflns_theta_full 27.50
_diffrn_reflns_theta_max 27.50
_diffrn_reflns_theta_min 3.02
_exptl_absorpt_coefficient_mu 4.534
_exptl_absorpt_correction_T_max 0.8760
_exptl_absorpt_correction_T_min 0.3432
_exptl_absorpt_correction_type multi-scan
_exptl_absorpt_process_details '(SADABS; Sheldrick, 2003)'
_exptl_crystal_colour colourless
_exptl_crystal_density_diffrn 1.598
_exptl_crystal_density_method 'not measured'
_exptl_crystal_description plate
_exptl_crystal_F_000 432
_exptl_crystal_size_max 0.30
_exptl_crystal_size_mid 0.14
_exptl_crystal_size_min 0.03
_refine_diff_density_max 0.425
_refine_diff_density_min -0.348
_refine_ls_abs_structure_details 'Flack (1983), 945 Friedel pairs'
_refine_ls_abs_structure_Flack 0.247(12)
_refine_ls_extinction_coef 0.0051(7)
_refine_ls_extinction_expression Fc^*^=kFc[1+0.001xFc^2^\l^3^/sin(2\q)]^-1/4^
_refine_ls_extinction_method 'SHELXL97 (Sheldrick, 2008)'
_refine_ls_goodness_of_fit_ref 1.059
_refine_ls_hydrogen_treatment mixed
_refine_ls_matrix_type full
_refine_ls_number_parameters 110
_refine_ls_number_reflns 2033
_refine_ls_number_restraints 3
_refine_ls_restrained_S_all 1.058
_refine_ls_R_factor_all 0.0241
_refine_ls_R_factor_gt 0.0228
_refine_ls_shift/su_max 0.001
_refine_ls_shift/su_mean 0.000
_refine_ls_structure_factor_coef Fsqd
_refine_ls_weighting_details 'calc w=1/[\s^2^(Fo^2^)+(0.0198P)^2^+0.7040P] where P=(Fo^2^+2Fc^2^)/3'
_refine_ls_weighting_scheme calc
_refine_ls_wR_factor_gt 0.0521
_refine_ls_wR_factor_ref 0.0529
_reflns_number_gt 1960
_reflns_number_total 2033
_reflns_threshold_expression I>2\s(I)
_cod_data_source_file lh5611.cif
_cod_data_source_block I
_cod_database_code 2237950
_cod_database_fobs_code 2237950

loop_
_symmetry_equiv_pos_as_xyz
'x, y, z'
'-x, -y, z+1/2'
'-x+1/2, y+1/2, z+1/2'
'x+1/2, -y+1/2, z'

loop_
_atom_site_type_symbol
_atom_site_label
_atom_site_fract_x
_atom_site_fract_y
_atom_site_fract_z
_atom_site_U_iso_or_equiv
_atom_site_adp_type
_atom_site_calc_flag
_atom_site_refinement_flags
_atom_site_occupancy
_atom_site_symmetry_multiplicity
Br Br1 0.03564(3) 0.120651(14) 0.72785(7) 0.01951(9) Uani d . 1 1
C C1 0.2522(4) 0.6591(2) 0.6626(3) 0.0171(6) Uani d . 1 1
C C2 0.2481(4) 0.75344(18) 0.5884(3) 0.0223(5) Uani d . 1 1
H H2 0.2826 0.7598 0.4825 0.027 Uiso calc R 1 1
C C3 0.1942(4) 0.8354(2) 0.6696(4) 0.0238(6) Uani d . 1 1
H H3 0.1909 0.8989 0.6198 0.029 Uiso calc R 1 1
C C4 0.1434(4) 0.8267(2) 0.8268(4) 0.0227(6) Uani d . 1 1
H H4 0.1071 0.8837 0.8841 0.027 Uiso calc R 1 1
C C5 0.1474(4) 0.7353(2) 0.8941(3) 0.0210(5) Uani d . 1 1
H H5 0.1121 0.7285 0.9997 0.025 Uiso calc R 1 1
C C6 0.1943(3) 0.55284(19) 0.8940(3) 0.0195(5) Uani d . 1 1
H H6A 0.1970 0.5632 1.0085 0.023 Uiso calc R 1 1
H H6B 0.2962 0.5131 0.8647 0.023 Uiso calc R 1 1
C C7 0.0363(3) 0.4961(2) 0.8511(3) 0.0221(6) Uani d . 1 1
H H7 -0.0714 0.5267 0.8704 0.026 Uiso calc R 1 1
C C8 0.0379(4) 0.4061(2) 0.7883(4) 0.0264(6) Uani d . 1 1
H H8A 0.1437 0.3737 0.7678 0.032 Uiso calc R 1 1
H H8B -0.0666 0.3736 0.7635 0.032 Uiso calc R 1 1
N N1 0.2010(3) 0.65157(19) 0.8142(3) 0.0174(5) Uani d . 1 1
N N2 0.3083(3) 0.57779(17) 0.5869(2) 0.0208(5) Uani d D 1 1
H H2A 0.339(5) 0.524(2) 0.630(4) 0.049(11) Uiso d D 1 1
H H2B 0.341(5) 0.588(3) 0.494(3) 0.040(10) Uiso d D 1 1

loop_
_atom_site_aniso_label
_atom_site_aniso_U_11
_atom_site_aniso_U_22
_atom_site_aniso_U_33
_atom_site_aniso_U_12
_atom_site_aniso_U_13
_atom_site_aniso_U_23
Br1 0.02238(13) 0.02017(12) 0.01599(12) -0.00267(8) -0.00157(17) 0.00066(16)
C1 0.0158(12) 0.0185(14) 0.0168(12) -0.0021(11) -0.0001(10) -0.0016(10)
C2 0.0245(13) 0.0228(14) 0.0196(13) -0.0015(11) 0.0013(11) 0.0045(10)
C3 0.0259(15) 0.0163(13) 0.0293(15) 0.0019(12) -0.0013(11) 0.0036(10)
C4 0.0223(14) 0.0220(14) 0.0238(15) 0.0013(11) 0.0000(11) -0.0053(11)
C5 0.0225(14) 0.0230(14) 0.0176(12) 0.0010(11) -0.0009(11) -0.0037(10)
C6 0.0255(13) 0.0198(12) 0.0131(11) 0.0014(10) 0.0020(10) 0.0024(9)
C7 0.0196(13) 0.0238(14) 0.0228(14) -0.0012(10) 0.0014(10) 0.0097(11)
C8 0.0240(14) 0.0286(14) 0.0265(13) -0.0040(11) -0.0018(10) 0.0051(12)
N1 0.0211(12) 0.0169(11) 0.0141(11) -0.0002(10) 0.0004(10) -0.0004(9)
N2 0.0265(12) 0.0215(12) 0.0144(11) 0.0023(9) 0.0006(9) 0.0014(9)

loop_
_atom_type_symbol
_atom_type_description
_atom_type_scat_dispersion_real
_atom_type_scat_dispersion_imag
_atom_type_scat_source
C C 0.0033 0.0016 'International Tables Vol C Tables 4.2.6.8 and 6.1.1.4'
H H 0.0000 0.0000 'International Tables Vol C Tables 4.2.6.8 and 6.1.1.4'
N N 0.0061 0.0033 'International Tables Vol C Tables 4.2.6.8 and 6.1.1.4'
Br Br -0.2901 2.4595 'International Tables Vol C Tables 4.2.6.8 and 6.1.1.4'

loop_
_geom_angle_atom_site_label_1
_geom_angle_atom_site_label_2
_geom_angle_atom_site_label_3
_geom_angle
N2 C1 N1 119.9(3)
N2 C1 C2 120.9(3)
N1 C1 C2 119.2(3)
C3 C2 C1 119.6(3)
C3 C2 H2 120.2
C1 C2 H2 120.2
C2 C3 C4 120.5(3)
C2 C3 H3 119.7
C4 C3 H3 119.7
C5 C4 C3 118.4(3)
C5 C4 H4 120.8
C3 C4 H4 120.8
C4 C5 N1 122.0(3)
C4 C5 H5 119.0
N1 C5 H5 119.0
N1 C6 C7 111.5(2)
N1 C6 H6A 109.3
C7 C6 H6A 109.3
N1 C6 H6B 109.3
C7 C6 H6B 109.3
H6A C6 H6B 108.0
C8 C7 C6 123.7(3)
C8 C7 H7 118.2
C6 C7 H7 118.2
C7 C8 H8A 120.0
C7 C8 H8B 120.0
H8A C8 H8B 120.0
C1 N1 C5 120.2(3)
C1 N1 C6 120.9(3)
C5 N1 C6 118.8(2)
C1 N2 H2A 125(3)
C1 N2 H2B 115(3)
H2A N2 H2B 118(4)

loop_
_geom_bond_atom_site_label_1
_geom_bond_atom_site_label_2
_geom_bond_distance
C1 N2 1.339(4)
C1 N1 1.361(3)
C1 C2 1.412(4)
C2 C3 1.364(4)
C2 H2 0.9500
C3 C4 1.408(4)
C3 H3 0.9500
C4 C5 1.350(4)
C4 H4 0.9500
C5 N1 1.376(4)
C5 H5 0.9500
C6 N1 1.486(3)
C6 C7 1.496(4)
C6 H6A 0.9900
C6 H6B 0.9900
C7 C8 1.317(4)
C7 H7 0.9500
C8 H8A 0.9500
C8 H8B 0.9500
N2 H2A 0.844(18)
N2 H2B 0.849(19)

loop_
_geom_hbond_atom_site_label_D
_geom_hbond_atom_site_label_H
_geom_hbond_atom_site_label_A
_geom_hbond_site_symmetry_A
_geom_hbond_distance_DH
_geom_hbond_distance_HA
_geom_hbond_distance_DA
_geom_hbond_angle_DHA
_geom_hbond_publ_flag
N2 H2A Br1 4 0.844(18) 2.61(2) 3.412(2) 160(4) yes
N2 H2B Br1 3_554 0.849(19) 2.511(19) 3.357(2) 175(3) yes
C6 H6A Br1 3 0.99 2.91 3.668(3) 133.6 yes
C6 H6B Br1 4 0.99 2.84 3.810(3) 166.5 yes

loop_
_geom_torsion_atom_site_label_1
_geom_torsion_atom_site_label_2
_geom_torsion_atom_site_label_3
_geom_torsion_atom_site_label_4
_geom_torsion
N2 C1 C2 C3 -178.4(3)
N1 C1 C2 C3 0.4(4)
C1 C2 C3 C4 0.2(4)
C2 C3 C4 C5 -0.8(4)
C3 C4 C5 N1 0.7(4)
N1 C6 C7 C8 122.7(3)
N2 C1 N1 C5 178.3(3)
C2 C1 N1 C5 -0.5(4)
N2 C1 N1 C6 -4.5(4)
C2 C1 N1 C6 176.6(3)
C4 C5 N1 C1 0.0(4)
C4 C5 N1 C6 -177.2(3)
C7 C6 N1 C1 -79.8(3)
C7 C6 N1 C5 97.4(3)
